data_8101241
loop_
_publ_author_name
'Bl\"omker, Jens'
'Frey, Wolfgang'

_publ_section_title
;
Crystal structure of phenanthrene---5,10,15,20-tetraphenyl-21<i>H
</i>,23<i>H</i>-porphyrin (1/1), C~58~H~40~N~4~
;
_journal_issue 2
_journal_name_full 'Zeitschrift f\"ur Kristallographie - New Crystal Structures'
_journal_page_first 265
_journal_page_last 266
_journal_volume 215
_journal_year 2000
_chemical_formula_sum 'C58 H40 N4'
_chemical_formula_weight 792.94
_space_group_IT_number 2
_symmetry_cell_setting triclinic
_symmetry_space_group_name_Hall '-P 1'
_symmetry_space_group_name_H-M 'P -1'
_cell_angle_alpha 106.182(10)
_cell_angle_beta 102.811(11)
_cell_angle_gamma 104.213(11)
_cell_formula_units_Z 1
_cell_length_a 9.4576(14)
_cell_length_b 10.7860(13)
_cell_length_c 11.6798(14)
_cell_measurement_temperature 293(2)
_cell_volume 1054.0(2)
_diffrn_ambient_temperature 293(2)
_exptl_crystal_density_diffrn 1.249
_refine_ls_R_factor_obs 0.0715
_refine_ls_wR_factor_obs 0.1365
_cod_database_code 8101241

loop_
_symmetry_equiv_pos_as_xyz
'x, y, z'
'-x, -y, -z'

loop_
_atom_site_aniso_label
_atom_site_aniso_U_11
_atom_site_aniso_U_22
_atom_site_aniso_U_33
_atom_site_aniso_U_23
_atom_site_aniso_U_13
_atom_site_aniso_U_12
N1 0.039(2) 0.046(2) 0.0427(15) 0.0221(13) 0.0138(12) 0.0056(13)
C1 0.043(2) 0.047(2) 0.043(2) 0.019(2) 0.013(2) 0.011(2)
N2 0.039(2) 0.048(2) 0.045(2) 0.0231(13) 0.0153(13) 0.0062(12)
C2 0.049(2) 0.054(2) 0.047(2) 0.024(2) 0.007(2) 0.011(2)
C3 0.050(2) 0.055(2) 0.049(2) 0.031(2) 0.016(2) 0.011(2)
C4 0.044(2) 0.045(2) 0.042(2) 0.021(2) 0.015(2) 0.012(2)
C5 0.039(2) 0.044(2) 0.044(2) 0.019(2) 0.0131(14) 0.0086(15)
C6 0.039(2) 0.051(2) 0.043(2) 0.021(2) 0.015(2) 0.009(2)
C7 0.041(2) 0.061(2) 0.055(2) 0.029(2) 0.015(2) 0.004(2)
C8 0.045(2) 0.064(2) 0.050(2) 0.031(2) 0.016(2) 0.001(2)
C9 0.047(2) 0.045(2) 0.043(2) 0.020(2) 0.020(2) 0.009(2)
C10 0.045(2) 0.044(2) 0.042(2) 0.0199(15) 0.0190(15) 0.0132(15)
C11 0.042(2) 0.043(2) 0.043(2) 0.021(2) 0.0119(15) 0.0107(15)
C12 0.052(2) 0.058(2) 0.046(2) 0.022(2) 0.017(2) 0.009(2)
C13 0.064(3) 0.063(3) 0.048(2) 0.025(2) 0.001(2) 0.000(2)
C14 0.044(2) 0.076(3) 0.076(3) 0.044(2) 0.003(2) 0.008(2)
C15 0.051(2) 0.075(3) 0.082(3) 0.037(2) 0.024(2) 0.026(2)
C16 0.051(2) 0.059(2) 0.057(2) 0.018(2) 0.016(2) 0.020(2)
C17 0.037(2) 0.045(2) 0.040(2) 0.0195(15) 0.0110(14) 0.0077(14)
C18 0.096(3) 0.056(2) 0.076(3) 0.036(2) 0.054(2) 0.034(2)
C19 0.102(3) 0.084(3) 0.082(3) 0.047(3) 0.066(3) 0.041(3)
C20 0.068(2) 0.068(3) 0.062(2) 0.039(2) 0.029(2) 0.007(2)
C21 0.094(3) 0.046(2) 0.053(2) 0.023(2) 0.021(2) 0.008(2)
C22 0.087(3) 0.052(2) 0.047(2) 0.022(2) 0.029(2) 0.014(2)
C1P 0.139(6) 0.169(8) 0.115(6) 0.039(5) 0.083(5) 0.060(5)
C2P 0.187(9) 0.182(9) 0.124(6) 0.060(6) 0.103(6) 0.101(7)
C3P 0.203(8) 0.134(6) 0.137(6) 0.064(5) 0.117(6) 0.101(6)
C4P 0.185(8) 0.143(7) 0.109(5) 0.045(5) 0.095(6) 0.105(6)
C5P 0.165(8) 0.159(6) 0.107(5) 0.054(5) 0.095(6) 0.108(6)
C6P 0.195(8) 0.164(7) 0.122(6) 0.057(6) 0.112(6) 0.111(7)
C7A 0.117(9) 0.063(6) 0.109(9) 0.021(6) 0.078(7) 0.030(7)
C7B 0.092(7) 0.066(6) 0.099(8) 0.016(6) 0.060(6) 0.022(5)

loop_
_atom_site_label
_atom_site_type_symbol
_atom_site_fract_x
_atom_site_fract_y
_atom_site_fract_z
_atom_site_U_iso_or_equiv
_atom_site_thermal_displace_type
_atom_site_occupancy
_atom_site_calc_flag
_atom_site_refinement_flags
_atom_site_disorder_group
N1 N 0.1110(3) 0.4784(3) 0.6606(2) 0.0426(7) Uani 1 d . .
C1 C 0.2663(4) 0.5241(3) 0.7186(3) 0.0439(8) Uani 1 d . .
N2 N 0.2093(3) 0.6153(3) 0.4962(2) 0.0435(7) Uani 1 d . .
H2N H 0.1246(3) 0.5609(3) 0.4942(2) 0.052 Uiso 1 calc R .
C2 C 0.2980(4) 0.4716(3) 0.8191(3) 0.0509(9) Uani 1 d . .
H2 H 0.3944(4) 0.4868(3) 0.8725(3) 0.061 Uiso 1 calc R .
C3 C 0.1633(4) 0.3971(3) 0.8216(3) 0.0498(9) Uani 1 d . .
H3 H 0.1487(4) 0.3521(3) 0.8775(3) 0.060 Uiso 1 calc R .
C4 C 0.0456(4) 0.4000(3) 0.7215(3) 0.0432(8) Uani 1 d . .
C5 C 0.3776(3) 0.6071(3) 0.6858(3) 0.0425(8) Uani 1 d . .
C6 C 0.3484(3) 0.6502(3) 0.5834(3) 0.0441(8) Uani 1 d . .
C7 C 0.4582(4) 0.7431(4) 0.5535(3) 0.0532(9) Uani 1 d . .
H7 H 0.5624(4) 0.7839(4) 0.5976(3) 0.064 Uiso 1 calc R .
C8 C 0.3831(4) 0.7606(4) 0.4500(3) 0.0534(9) Uani 1 d . .
H8 H 0.4269(4) 0.8157(4) 0.4098(3) 0.064 Uiso 1 calc R .
C9 C 0.2257(4) 0.6805(3) 0.4123(3) 0.0447(8) Uani 1 d . .
C10 C 0.1108(4) 0.6717(3) 0.3098(3) 0.0419(8) Uani 1 d . .
C11 C 0.5410(3) 0.6535(3) 0.7660(3) 0.0424(8) Uani 1 d . .
C12 C 0.5885(4) 0.7416(4) 0.8892(3) 0.0524(9) Uani 1 d . .
H12 H 0.5173(4) 0.7714(4) 0.9228(3) 0.063 Uiso 1 calc R .
C13 C 0.7393(4) 0.7858(4) 0.9628(3) 0.0639(11) Uani 1 d . .
H13 H 0.7692(4) 0.8455(4) 1.0452(3) 0.077 Uiso 1 calc R .
C14 C 0.8453(4) 0.7421(4) 0.9151(4) 0.0664(11) Uani 1 d . .
H14 H 0.9470(4) 0.7715(4) 0.9650(4) 0.080 Uiso 1 calc R .
C15 C 0.8008(4) 0.6545(4) 0.7931(4) 0.0661(11) Uani 1 d . .
H15 H 0.8727(4) 0.6250(4) 0.7601(4) 0.079 Uiso 1 calc R .
C16 C 0.6498(4) 0.6104(4) 0.7196(3) 0.0559(9) Uani 1 d . .
H16 H 0.6205(4) 0.5506(4) 0.6373(3) 0.067 Uiso 1 calc R .
C17 C 0.1610(3) 0.7463(3) 0.2272(3) 0.0407(7) Uani 1 d . .
C18 C 0.1973(5) 0.6812(4) 0.1247(4) 0.0668(11) Uani 1 d . .
H18 H 0.1886(5) 0.5894(4) 0.1051(4) 0.080 Uiso 1 calc R .
C19 C 0.2469(5) 0.7510(5) 0.0498(4) 0.0766(13) Uani 1 d . .
H19 H 0.2705(5) 0.7055(5) -0.0198(4) 0.092 Uiso 1 calc R .
C20 C 0.2610(4) 0.8853(4) 0.0775(3) 0.0641(11) Uani 1 d . .
H20 H 0.2965(4) 0.9322(4) 0.0282(3) 0.077 Uiso 1 calc R .
C21 C 0.2231(5) 0.9506(4) 0.1776(3) 0.0664(11) Uani 1 d . .
H21 H 0.2307(5) 1.0421(4) 0.1962(3) 0.080 Uiso 1 calc R .
C22 C 0.1730(4) 0.8810(4) 0.2521(3) 0.0613(10) Uani 1 d . .
H22 H 0.1471(4) 0.9266(4) 0.3204(3) 0.074 Uiso 1 calc R .
C1P C 0.6866(8) 0.9249(8) 1.3016(6) 0.134(2) Uani 1 d D .
H1P H 0.5902(8) 0.8582(8) 1.2652(6) 0.161 Uiso 1 calc R .
C2P C 0.7212(10) 1.0349(9) 1.2647(7) 0.146(3) Uani 1 d D .
H2P H 0.6470(10) 1.0442(9) 1.2036(7) 0.175 Uiso 1 calc R .
C3P C 0.8636(11) 1.1316(8) 1.3165(7) 0.134(3) Uani 1 d D .
H3P H 0.8883(11) 1.2065(8) 1.2912(7) 0.161 Uiso 1 calc R .
C4P C 0.9697(10) 1.1139(8) 1.4077(7) 0.127(2) Uani 1 d D .
H4P H 1.0802 1.1876 1.4482 0.152 Uiso 0.50 d P .
C5P C 0.9462(8) 1.0079(9) 1.4533(4) 0.122(2) Uani 1 d D .
C6P C 0.7984(10) 0.9146(8) 1.3948(7) 0.137(3) Uani 1 d D .
H6P H 0.7739 0.8360 1.4215 0.165 Uiso 0.50 d P .
C7A C 1.1108(11) 1.2009(9) 1.4675(9) 0.091(3) Uani 0.50 d PD .
H7A H 1.1404(11) 1.2783(9) 1.4466(9) 0.109 Uiso 0.50 calc PR .
C7B C 0.7862(12) 0.8159(8) 1.4435(9) 0.084(3) Uani 0.50 d PD .
H7B H 0.6909(12) 0.7476(8) 1.4105(9) 0.101 Uiso 0.50 calc PR .

loop_
_geom_bond_atom_site_label_1
_geom_bond_atom_site_label_2
_geom_bond_distance
_geom_bond_site_symmetry_2
_geom_bond_publ_flag
N1 C1 1.369(4) . ?
N1 C4 1.370(4) . ?
C1 C5 1.402(4) . ?
C1 C2 1.445(4) . ?
N2 C6 1.363(4) . ?
N2 C9 1.370(4) . ?
N2 H2N 0.86 . ?
C2 C3 1.341(4) . ?
C2 H2 0.93 . ?
C3 C4 1.438(4) . ?
C3 H3 0.93 . ?
C4 C10 1.400(4) 2_566 ?
C5 C6 1.396(4) . ?
C5 C11 1.494(4) . ?
C6 C7 1.432(4) . ?
C7 C8 1.347(4) . ?
C7 H7 0.93 . ?
C8 C9 1.422(4) . ?
C8 H8 0.93 . ?
C9 C10 1.390(4) . ?
C10 C4 1.400(4) 2_566 ?
C10 C17 1.501(4) . ?
C11 C16 1.382(4) . ?
C11 C12 1.384(4) . ?
C12 C13 1.377(5) . ?
C12 H12 0.93 . ?
C13 C14 1.368(5) . ?
C13 H13 0.93 . ?
C14 C15 1.374(5) . ?
C14 H14 0.93 . ?
C15 C16 1.378(5) . ?
C15 H15 0.93 . ?
C16 H16 0.93 . ?
C17 C22 1.370(4) . ?
C17 C18 1.370(4) . ?
C18 C19 1.389(5) . ?
C18 H18 0.93 . ?
C19 C20 1.358(5) . ?
C19 H19 0.93 . ?
C20 C21 1.358(5) . ?
C20 H20 0.93 . ?
C21 C22 1.385(5) . ?
C21 H21 0.93 . ?
C22 H22 0.93 . ?
C1P C2P 1.362(5) . ?
C1P C6P 1.390(4) . ?
C1P H1P 0.93 . ?
C2P C3P 1.366(5) . ?
C2P H2P 0.93 . ?
C3P C4P 1.383(4) . ?
C3P H3P 0.93 . ?
C4P C7A 1.325(5) . ?
C4P C5P 1.381(4) . ?
C4P H4P 1.054(9) . ?
C5P C6P 1.391(5) . ?
C5P C5P 1.396(5) 2_778 ?
C6P C7B 1.333(5) . ?
C6P H6P 0.977(8) . ?
C7A C7B 1.344(4) 2_778 ?
C7A H7A 0.93 . ?
C7B C7A 1.344(4) 2_778 ?
C7B H7B 0.93 . ?
